data_1525768
loop_
_publ_author_name
'Chi, L.'
'Corbett, J.D.'

_publ_section_title
;
 Two ternary phases containing Sb2(4-) ions: Na2 M3 Sb4, M = Sr,Ba.
 Synthesis, structure and properties
;
_journal_name_full 'Journal of Solid State Chemistry'
_journal_page_first 327
_journal_page_last 332
_journal_volume 162
_journal_year 2001
_chemical_formula_sum 'Ba3 Na2 Sb4'
_chemical_name_systematic 'Na2 Ba3 Sb4'
_space_group_IT_number 62
_symmetry_space_group_name_Hall '-P 2ac 2n'
_symmetry_space_group_name_H-M 'P n m a'
_cell_angle_alpha 90
_cell_angle_beta 90
_cell_angle_gamma 90
_cell_formula_units_Z 4
_cell_length_a 8.22
_cell_length_b 17.136
_cell_length_c 9.14
_cell_volume 1287.441
_citation_journal_id_ASTM JSSCBI
_cod_data_source_file Chi_JSSCBI_2001_1730.cif
_cod_data_source_block Ba3Na2Sb4
_cod_database_code 1525768

loop_
_symmetry_equiv_pos_as_xyz
x,y,z
-x+1/2,-y,z+1/2
x+1/2,-y+1/2,-z+1/2
-x,y+1/2,-z
-x,-y,-z
x-1/2,y,-z-1/2
-x-1/2,y-1/2,z-1/2
x,-y-1/2,z

loop_
_atom_site_label
_atom_site_type_symbol
_atom_site_fract_x
_atom_site_fract_y
_atom_site_fract_z
_atom_site_occupancy
_atom_site_U_iso_or_equiv
Ba2 Ba+2 0.3287 0.3708 0.8212 0.5 0.0
Ba1 Ba+2 0.4896 0.4033 0.3122 1 0.0
Na1 Na+1 0.1496 0.25 0.4852 1 0.0
Sb3 Sb-2 0.1554 0.4637 0.5335 1 0.0
Sb2 Sb-2 0.2752 0.25 0.1326 1 0.0
Sb1 Sb-2 0.0221 0.25 0.9167 1 0.0
Na2 Na+1 0.3287 0.3708 0.8212 0.5 0.0
